data_8105636
loop_
_publ_author_name
'Mi, Xia'
'Wang, Xinling'

_publ_section_title
;
 Crystal structure of 3-nitroquinoline 1-oxide, C9H6N2O3
;
_journal_issue 2
_journal_name_full 'Zeitschrift f\"ur Kristallographie - New Crystal Structures'
_journal_page_first 335
_journal_page_last 336
_journal_paper_doi 10.1515/ncrs-2018-0397
_journal_volume 234
_journal_year 2019
_chemical_formula_moiety 'C9 H6 N2 O3'
_chemical_formula_sum 'C9 H6 N2 O3'
_chemical_formula_weight 190.16
_space_group_crystal_system monoclinic
_space_group_IT_number 14
_space_group_name_Hall '-P 2yn'
_space_group_name_H-M_alt 'P 1 21/n 1'
_atom_sites_solution_hydrogens geom
_atom_sites_solution_primary direct
_atom_sites_solution_secondary difmap
_cell_angle_alpha 90.00
_cell_angle_beta 97.426(3)
_cell_angle_gamma 90.00
_cell_formula_units_Z 8
_cell_length_a 8.7156(3)
_cell_length_b 9.4003(3)
_cell_length_c 19.8188(7)
_cell_measurement_reflns_used 2337
_cell_measurement_temperature 291(2)
_cell_measurement_theta_max 72.2540
_cell_measurement_theta_min 4.4900
_cell_volume 1610.12(10)
_computing_cell_refinement
;
CrysAlisPro, Agilent Technologies,
Version 1.171.36.28 (release 01-02-2013 CrysAlis171 .NET)
(compiled Feb  1 2013,16:14:44)
;
_computing_data_collection
;
CrysAlisPro, Agilent Technologies,
Version 1.171.36.28 (release 01-02-2013 CrysAlis171 .NET)
(compiled Feb  1 2013,16:14:44)
;
_computing_data_reduction
;
CrysAlisPro, Agilent Technologies,
Version 1.171.36.28 (release 01-02-2013 CrysAlis171 .NET)
(compiled Feb  1 2013,16:14:44)
;
_computing_molecular_graphics 'Olex2 (Dolomanov et al., 2009)'
_computing_publication_material 'Olex2 (Dolomanov et al., 2009)'
_computing_structure_refinement 'ShelXL (Sheldrick, 2008)'
_computing_structure_solution 'ShelXS (Sheldrick, 2008)'
_diffrn_ambient_temperature 291.15
_diffrn_detector_area_resol_mean 16.2312
_diffrn_measured_fraction_theta_full 1.000
_diffrn_measured_fraction_theta_max 1.000
_diffrn_measurement_details
;
#__ type_ start__ end____ width___ exp.time_
  1 omega  -21.00    6.00   1.0000    1.0000
omega____ theta____ kappa____ phi______ frames
    -        0.0000   57.0000 -180.0000 27

#__ type_ start__ end____ width___ exp.time_
  2 omega -103.00  -67.00   1.0000    3.0000
omega____ theta____ kappa____ phi______ frames
    -      -42.5000 -135.0000  -98.0000 36

#__ type_ start__ end____ width___ exp.time_
  3 omega  -90.00  -31.00   1.0000    3.0000
omega____ theta____ kappa____ phi______ frames
    -      -42.5000  133.0000  147.0000 59

#__ type_ start__ end____ width___ exp.time_
  4 omega -110.00  -21.00   1.0000    3.0000
omega____ theta____ kappa____ phi______ frames
    -      -42.5000  -61.0000 -120.0000 89

#__ type_ start__ end____ width___ exp.time_
  5 omega   -8.00   24.00   1.0000    3.0000
omega____ theta____ kappa____ phi______ frames
    -      -42.5000   30.0000  -30.0000 32

#__ type_ start__ end____ width___ exp.time_
  6 omega  -12.00   58.00   1.0000    3.0000
omega____ theta____ kappa____ phi______ frames
    -       56.0000  -57.0000   60.0000 70

#__ type_ start__ end____ width___ exp.time_
  7 omega   40.00   81.00   1.0000    9.0000
omega____ theta____ kappa____ phi______ frames
    -      112.0000  -94.0000  -60.0000 41

#__ type_ start__ end____ width___ exp.time_
  8 omega   58.00   90.00   1.0000    9.0000
omega____ theta____ kappa____ phi______ frames
    -      112.0000  -30.0000  -30.0000 32

#__ type_ start__ end____ width___ exp.time_
  9 omega   43.00   80.00   1.0000    9.0000
omega____ theta____ kappa____ phi______ frames
    -      112.0000  -30.0000 -150.0000 37

#__ type_ start__ end____ width___ exp.time_
 10 omega   49.00   98.00   1.0000    9.0000
omega____ theta____ kappa____ phi______ frames
    -      112.0000  -45.0000  120.0000 49

#__ type_ start__ end____ width___ exp.time_
 11 omega   42.00   89.00   1.0000    9.0000
omega____ theta____ kappa____ phi______ frames
    -      112.0000  -30.0000  -60.0000 47

#__ type_ start__ end____ width___ exp.time_
 12 omega   40.00   70.00   1.0000    9.0000
omega____ theta____ kappa____ phi______ frames
    -      112.0000  -30.0000 -180.0000 30

#__ type_ start__ end____ width___ exp.time_
 13 omega   50.00  100.00   1.0000    9.0000
omega____ theta____ kappa____ phi______ frames
    -      112.0000 -111.0000  -90.0000 50

#__ type_ start__ end____ width___ exp.time_
 14 omega   42.00   88.00   1.0000    9.0000
omega____ theta____ kappa____ phi______ frames
    -      112.0000  -45.0000   30.0000 46

#__ type_ start__ end____ width___ exp.time_
 15 omega   93.00  177.00   1.0000    9.0000
omega____ theta____ kappa____ phi______ frames
    -      112.0000   45.0000  120.0000 84

#__ type_ start__ end____ width___ exp.time_
 16 omega   44.00  108.00   1.0000    9.0000
omega____ theta____ kappa____ phi______ frames
    -      112.0000  -94.0000  150.0000 64

#__ type_ start__ end____ width___ exp.time_
 17 omega   41.00   67.00   1.0000    9.0000
omega____ theta____ kappa____ phi______ frames
    -      112.0000  -45.0000    0.0000 26

#__ type_ start__ end____ width___ exp.time_
 18 omega  -69.00   21.00   1.0000    1.0000
omega____ theta____ kappa____ phi______ frames
    -        0.0000  -57.0000  -60.0000 90

#__ type_ start__ end____ width___ exp.time_
 19 omega   35.00  125.00   1.0000    3.0000
omega____ theta____ kappa____ phi______ frames
    -       56.0000   57.0000   30.0000 90
;
_diffrn_measurement_device_type 'Xcalibur, Eos, Gemini'
_diffrn_measurement_method '\w scans'
_diffrn_orient_matrix_UB_11 -0.0281345000
_diffrn_orient_matrix_UB_12 0.1485870000
_diffrn_orient_matrix_UB_13 -0.0319804000
_diffrn_orient_matrix_UB_21 0.0142274000
_diffrn_orient_matrix_UB_22 0.0665981000
_diffrn_orient_matrix_UB_23 0.0715544000
_diffrn_orient_matrix_UB_31 0.1754788000
_diffrn_orient_matrix_UB_32 0.0185053000
_diffrn_orient_matrix_UB_33 -0.0006341000
_diffrn_radiation_monochromator graphite
_diffrn_radiation_type CuK\a
_diffrn_radiation_wavelength 1.54184
_diffrn_reflns_av_R_equivalents 0.0215
_diffrn_reflns_av_unetI/netI 0.0296
_diffrn_reflns_limit_h_max 10
_diffrn_reflns_limit_h_min -6
_diffrn_reflns_limit_k_max 11
_diffrn_reflns_limit_k_min -10
_diffrn_reflns_limit_l_max 20
_diffrn_reflns_limit_l_min -23
_diffrn_reflns_number 6132
_diffrn_reflns_theta_full 67.07
_diffrn_reflns_theta_max 67.07
_diffrn_reflns_theta_min 4.50
_diffrn_source 'Enhance (Cu) X-ray Source'
_exptl_absorpt_coefficient_mu 1.029
_exptl_absorpt_correction_T_max 1.00000
_exptl_absorpt_correction_T_min 0.88710
_exptl_absorpt_correction_type multi-scan
_exptl_absorpt_process_details
;
CrysAlisPro, Agilent Technologies,
Version 1.171.36.28 (release 01-02-2013 CrysAlis171 .NET)
(compiled Feb  1 2013,16:14:44)
Empirical absorption correction using spherical harmonics,
 implemented in SCALE3 ABSPACK scaling algorithm.
;
_exptl_crystal_colour
;
;
_exptl_crystal_density_diffrn 1.569
_exptl_crystal_density_method 'not measured'
_exptl_crystal_description
;
;
_exptl_crystal_F_000 784
_exptl_crystal_size_max 0.2
_exptl_crystal_size_mid 0.17
_exptl_crystal_size_min 0.16
_refine_diff_density_max 0.205
_refine_diff_density_min -0.190
_refine_diff_density_rms 0.045
_refine_ls_extinction_method none
_refine_ls_goodness_of_fit_ref 1.097
_refine_ls_hydrogen_treatment constr
_refine_ls_matrix_type full
_refine_ls_number_parameters 253
_refine_ls_number_reflns 2882
_refine_ls_number_restraints 0
_refine_ls_restrained_S_all 1.097
_refine_ls_R_factor_all 0.0591
_refine_ls_R_factor_gt 0.0491
_refine_ls_shift/su_max 0.000
_refine_ls_shift/su_mean 0.000
_refine_ls_structure_factor_coef Fsqd
_refine_ls_weighting_details 'calc w=1/[\s^2^(Fo^2^)+(0.0536P)^2^+0.6154P] where P=(Fo^2^+2Fc^2^)/3'
_refine_ls_weighting_scheme calc
_refine_ls_wR_factor_gt 0.1279
_refine_ls_wR_factor_ref 0.1347
_reflns_number_gt 2376
_reflns_number_total 2882
_reflns_threshold_expression >2sigma(I)
_cod_data_source_file suppl_ncrs-2018-0397_suppl.cif
_cod_data_source_block 2
_cod_database_code 8105636
_chemical_oxdiff_formula C20H20N4O4
_reflns_odcompleteness_completeness 99.97
_reflns_odcompleteness_iscentric 1
_reflns_odcompleteness_theta 66.97
_olex2_refinement_description
;
1. Fixed Uiso
 At 1.2 times of:
  All C(H) groups
2.a Aromatic/amide H refined with riding coordinates:
 C1(H1), C2(H2), C3(H3), C4(H4), C7(H7), C9(H9), C1'(H1'), C2'(H2'), C3'(H3'),
 C4'(H4'), C7'(H7'), C9'(H9')
;

loop_
_space_group_symop_id
_space_group_symop_operation_xyz
1 'x, y, z'
2 '-x+1/2, y+1/2, -z+1/2'
3 '-x, -y, -z'
4 'x-1/2, -y-1/2, z-1/2'

loop_
_atom_site_label
_atom_site_type_symbol
_atom_site_fract_x
_atom_site_fract_y
_atom_site_fract_z
_atom_site_U_iso_or_equiv
_atom_site_adp_type
_atom_site_occupancy
_atom_site_calc_flag
_atom_site_disorder_assembly
_atom_site_disorder_group
_atom_site_refinement_flags_posn
O1 O 0.4429(2) 0.1239(2) 0.58047(9) 0.0565(5) Uani 1 d . . .
O2 O 0.3112(2) 0.3027(2) 0.61027(9) 0.0646(5) Uani 1 d . . .
O3 O -0.0138(2) 0.4577(2) 0.40873(9) 0.0611(5) Uani 1 d . . .
N1 N 0.3450(2) 0.2179(2) 0.56810(10) 0.0453(5) Uani 1 d . . .
N2 N 0.0891(2) 0.3590(2) 0.42195(10) 0.0422(4) Uani 1 d . . .
C1 C 0.2806(3) 0.0869(3) 0.32617(12) 0.0473(6) Uani 1 d . . .
H1 H 0.3524 0.0136 0.3338 0.057 Uiso 1 calc . . R
C2 C 0.2131(3) 0.1152(3) 0.26172(12) 0.0518(6) Uani 1 d . . .
H2 H 0.2406 0.0622 0.2255 0.062 Uiso 1 calc . . R
C3 C 0.1030(3) 0.2230(3) 0.24952(12) 0.0548(6) Uani 1 d . . .
H3 H 0.0574 0.2403 0.2052 0.066 Uiso 1 calc . . R
C4 C 0.0609(3) 0.3038(3) 0.30174(12) 0.0491(6) Uani 1 d . . .
H4 H -0.0126 0.3754 0.2932 0.059 Uiso 1 calc . . R
C5 C 0.1305(3) 0.2765(2) 0.36809(11) 0.0394(5) Uani 1 d . . .
C6 C 0.2423(3) 0.1679(2) 0.38138(11) 0.0385(5) Uani 1 d . . .
C7 C 0.3135(3) 0.1466(2) 0.44879(11) 0.0400(5) Uani 1 d . . .
H7 H 0.3885 0.0767 0.4590 0.048 Uiso 1 calc . . R
C8 C 0.2689(3) 0.2314(2) 0.49809(11) 0.0390(5) Uani 1 d . . .
C9 C 0.1560(3) 0.3364(2) 0.48570(12) 0.0424(5) Uani 1 d . . .
H9 H 0.1275 0.3904 0.5214 0.051 Uiso 1 calc . . R
O1' O 0.6543(2) 0.4153(2) 0.57929(9) 0.0617(5) Uani 1 d . . .
O2' O 0.8159(3) 0.2475(2) 0.61189(9) 0.0747(6) Uani 1 d . . .
O3' O 0.8993(2) -0.0126(2) 0.41109(10) 0.0613(5) Uani 1 d . . .
N1' N 0.7366(2) 0.3145(2) 0.56788(10) 0.0498(5) Uani 1 d . . .
N2' N 0.8196(2) 0.0991(2) 0.42249(10) 0.0447(5) Uani 1 d . . .
C1' C 0.5633(3) 0.3579(3) 0.32214(13) 0.0526(6) Uani 1 d . . .
H1' H 0.5103 0.4419 0.3282 0.063 Uiso 1 calc . . R
C2' C 0.5592(3) 0.3020(3) 0.25883(13) 0.0573(7) Uani 1 d . . .
H2' H 0.5039 0.3481 0.2219 0.069 Uiso 1 calc . . R
C3' C 0.6379(3) 0.1751(3) 0.24884(13) 0.0585(7) Uani 1 d . . .
H3' H 0.6321 0.1364 0.2054 0.070 Uiso 1 calc . . R
C4' C 0.7231(3) 0.1075(3) 0.30230(13) 0.0531(6) Uani 1 d . . .
H4' H 0.7763 0.0241 0.2953 0.064 Uiso 1 calc . . R
C5' C 0.7292(3) 0.1654(2) 0.36770(12) 0.0424(5) Uani 1 d . . .
C6' C 0.6472(3) 0.2901(2) 0.37913(12) 0.0416(5) Uani 1 d . . .
C7' C 0.6491(3) 0.3421(2) 0.44592(12) 0.0439(5) Uani 1 d . . .
H7' H 0.5939 0.4231 0.4549 0.053 Uiso 1 calc . . R
C8' C 0.7350(3) 0.2689(2) 0.49686(11) 0.0405(5) Uani 1 d . . .
C9' C 0.8225(3) 0.1493(2) 0.48569(11) 0.0424(5) Uani 1 d . . .
H9' H 0.8824 0.1048 0.5219 0.051 Uiso 1 calc . . R

loop_
_atom_site_aniso_label
_atom_site_aniso_U_11
_atom_site_aniso_U_22
_atom_site_aniso_U_33
_atom_site_aniso_U_23
_atom_site_aniso_U_13
_atom_site_aniso_U_12
O1 0.0574(11) 0.0637(11) 0.0450(9) 0.0037(8) -0.0065(8) 0.0159(9)
O2 0.0772(13) 0.0728(13) 0.0409(9) -0.0161(9) -0.0033(9) 0.0143(10)
O3 0.0603(11) 0.0631(11) 0.0575(11) 0.0033(9) -0.0008(9) 0.0262(9)
N1 0.0451(11) 0.0506(11) 0.0389(10) -0.0013(9) 0.0008(8) 0.0009(9)
N2 0.0401(10) 0.0418(10) 0.0438(10) 0.0035(8) 0.0014(8) 0.0052(8)
C1 0.0520(13) 0.0454(13) 0.0442(13) -0.0011(10) 0.0046(10) 0.0014(11)
C2 0.0598(15) 0.0577(15) 0.0367(12) -0.0052(11) 0.0023(10) -0.0043(12)
C3 0.0619(16) 0.0639(16) 0.0350(12) 0.0050(11) -0.0075(11) -0.0084(13)
C4 0.0484(13) 0.0510(14) 0.0453(13) 0.0072(11) -0.0042(10) 0.0004(11)
C5 0.0398(11) 0.0387(11) 0.0390(11) 0.0034(9) 0.0024(9) -0.0056(9)
C6 0.0417(11) 0.0374(11) 0.0358(11) 0.0023(9) 0.0024(9) -0.0033(9)
C7 0.0416(12) 0.0384(11) 0.0392(11) 0.0046(9) 0.0023(9) 0.0043(9)
C8 0.0406(11) 0.0412(11) 0.0347(11) 0.0011(9) 0.0023(9) -0.0029(9)
C9 0.0436(12) 0.0425(12) 0.0407(12) -0.0038(10) 0.0045(9) 0.0006(10)
O1' 0.0728(12) 0.0617(12) 0.0512(10) -0.0073(9) 0.0100(9) 0.0122(10)
O2' 0.0949(16) 0.0841(15) 0.0409(10) 0.0057(10) -0.0067(10) 0.0226(13)
O3' 0.0610(11) 0.0593(11) 0.0631(11) -0.0073(9) 0.0063(9) 0.0218(9)
N1' 0.0567(12) 0.0497(12) 0.0425(11) 0.0019(9) 0.0045(9) -0.0020(10)
N2' 0.0423(10) 0.0441(11) 0.0479(11) 0.0014(9) 0.0067(8) 0.0027(9)
C1' 0.0598(15) 0.0469(13) 0.0479(14) 0.0077(11) -0.0048(11) -0.0015(12)
C2' 0.0652(17) 0.0611(16) 0.0427(13) 0.0106(12) -0.0039(12) -0.0130(14)
C3' 0.0672(17) 0.0723(18) 0.0366(12) -0.0054(12) 0.0089(11) -0.0203(14)
C4' 0.0553(14) 0.0569(15) 0.0484(14) -0.0085(12) 0.0119(11) -0.0029(12)
C5' 0.0422(12) 0.0440(12) 0.0412(12) 0.0018(10) 0.0069(9) -0.0068(10)
C6' 0.0433(12) 0.0379(11) 0.0425(12) 0.0046(9) 0.0018(9) -0.0041(9)
C7' 0.0468(12) 0.0372(11) 0.0471(13) 0.0001(10) 0.0037(10) 0.0018(10)
C8' 0.0410(11) 0.0426(12) 0.0380(11) 0.0007(9) 0.0055(9) -0.0038(10)
C9' 0.0406(12) 0.0439(12) 0.0415(12) 0.0056(10) 0.0007(9) 0.0006(10)

loop_
_atom_type_symbol
_atom_type_description
_atom_type_scat_dispersion_real
_atom_type_scat_dispersion_imag
_atom_type_scat_source
C C 0.0181 0.0091 'International Tables Vol C Tables 4.2.6.8 and 6.1.1.4'
H H 0.0000 0.0000 'International Tables Vol C Tables 4.2.6.8 and 6.1.1.4'
N N 0.0311 0.0180 'International Tables Vol C Tables 4.2.6.8 and 6.1.1.4'
O O 0.0492 0.0322 'International Tables Vol C Tables 4.2.6.8 and 6.1.1.4'

loop_
_geom_angle_atom_site_label_1
_geom_angle_atom_site_label_2
_geom_angle_atom_site_label_3
_geom_angle
_geom_angle_site_symmetry_1
_geom_angle_site_symmetry_3
O1 N1 C8 117.96(19) . .
O2 N1 O1 123.8(2) . .
O2 N1 C8 118.2(2) . .
O3 N2 C5 118.80(19) . .
O3 N2 C9 120.7(2) . .
C9 N2 C5 120.46(19) . .
C2 C1 H1 119.8 . .
C2 C1 C6 120.4(2) . .
C6 C1 H1 119.8 . .
C1 C2 H2 119.7 . .
C1 C2 C3 120.6(2) . .
C3 C2 H2 119.7 . .
C2 C3 H3 119.4 . .
C4 C3 C2 121.1(2) . .
C4 C3 H3 119.4 . .
C3 C4 H4 120.6 . .
C3 C4 C5 118.8(2) . .
C5 C4 H4 120.6 . .
N2 C5 C6 119.76(19) . .
C4 C5 N2 119.4(2) . .
C4 C5 C6 120.8(2) . .
C1 C6 C5 118.3(2) . .
C1 C6 C7 122.6(2) . .
C5 C6 C7 119.2(2) . .
C6 C7 H7 121.1 . .
C8 C7 C6 117.7(2) . .
C8 C7 H7 121.1 . .
C7 C8 N1 119.6(2) . .
C7 C8 C9 123.5(2) . .
C9 C8 N1 116.9(2) . .
N2 C9 C8 119.4(2) . .
N2 C9 H9 120.3 . .
C8 C9 H9 120.3 . .
O1' N1' C8' 117.9(2) . .
O2' N1' O1' 124.0(2) . .
O2' N1' C8' 118.0(2) . .
O3' N2' C5' 119.1(2) . .
O3' N2' C9' 120.3(2) . .
C9' N2' C5' 120.6(2) . .
C2' C1' H1' 119.6 . .
C2' C1' C6' 120.9(3) . .
C6' C1' H1' 119.6 . .
C1' C2' H2' 119.8 . .
C1' C2' C3' 120.3(2) . .
C3' C2' H2' 119.8 . .
C2' C3' H3' 119.6 . .
C4' C3' C2' 120.8(2) . .
C4' C3' H3' 119.6 . .
C3' C4' H4' 120.4 . .
C3' C4' C5' 119.2(3) . .
C5' C4' H4' 120.4 . .
N2' C5' C6' 119.5(2) . .
C4' C5' N2' 119.6(2) . .
C4' C5' C6' 120.9(2) . .
C5' C6' C1' 117.9(2) . .
C5' C6' C7' 119.7(2) . .
C7' C6' C1' 122.4(2) . .
C6' C7' H7' 121.3 . .
C8' C7' C6' 117.3(2) . .
C8' C7' H7' 121.3 . .
C7' C8' N1' 119.9(2) . .
C7' C8' C9' 123.3(2) . .
C9' C8' N1' 116.8(2) . .
N2' C9' C8' 119.4(2) . .
N2' C9' H9' 120.3 . .
C8' C9' H9' 120.3 . .

loop_
_geom_bond_atom_site_label_1
_geom_bond_atom_site_label_2
_geom_bond_distance
_geom_bond_site_symmetry_2
O1 N1 1.230(3) .
O2 N1 1.219(3) .
O3 N2 1.293(2) .
N1 C8 1.464(3) .
N2 C5 1.404(3) .
N2 C9 1.338(3) .
C1 H1 0.9300 .
C1 C2 1.362(3) .
C1 C6 1.408(3) .
C2 H2 0.9300 .
C2 C3 1.394(4) .
C3 H3 0.9300 .
C3 C4 1.372(4) .
C4 H4 0.9300 .
C4 C5 1.399(3) .
C5 C6 1.412(3) .
C6 C7 1.413(3) .
C7 H7 0.9300 .
C7 C8 1.356(3) .
C8 C9 1.393(3) .
C9 H9 0.9300 .
O1' N1' 1.227(3) .
O2' N1' 1.216(3) .
O3' N2' 1.295(3) .
N1' C8' 1.470(3) .
N2' C5' 1.402(3) .
N2' C9' 1.336(3) .
C1' H1' 0.9300 .
C1' C2' 1.356(4) .
C1' C6' 1.415(3) .
C2' H2' 0.9300 .
C2' C3' 1.403(4) .
C3' H3' 0.9300 .
C3' C4' 1.370(4) .
C4' H4' 0.9300 .
C4' C5' 1.400(3) .
C5' C6' 1.407(3) .
C6' C7' 1.409(3) .
C7' H7' 0.9300 .
C7' C8' 1.363(3) .
C8' C9' 1.393(3) .
C9' H9' 0.9300 .

loop_
_geom_torsion_atom_site_label_1
_geom_torsion_atom_site_label_2
_geom_torsion_atom_site_label_3
_geom_torsion_atom_site_label_4
_geom_torsion
_geom_torsion_site_symmetry_1
_geom_torsion_site_symmetry_2
_geom_torsion_site_symmetry_3
_geom_torsion_site_symmetry_4
O1 N1 C8 C7 -3.6(3) . . . .
O1 N1 C8 C9 178.6(2) . . . .
O2 N1 C8 C7 174.3(2) . . . .
O2 N1 C8 C9 -3.5(3) . . . .
O3 N2 C5 C4 0.6(3) . . . .
O3 N2 C5 C6 -179.8(2) . . . .
O3 N2 C9 C8 -178.6(2) . . . .
N1 C8 C9 N2 176.1(2) . . . .
N2 C5 C6 C1 179.7(2) . . . .
N2 C5 C6 C7 -1.6(3) . . . .
C1 C2 C3 C4 0.6(4) . . . .
C1 C6 C7 C8 179.5(2) . . . .
C2 C1 C6 C5 1.2(4) . . . .
C2 C1 C6 C7 -177.4(2) . . . .
C2 C3 C4 C5 0.0(4) . . . .
C3 C4 C5 N2 179.7(2) . . . .
C3 C4 C5 C6 0.0(4) . . . .
C4 C5 C6 C1 -0.6(3) . . . .
C4 C5 C6 C7 178.0(2) . . . .
C5 N2 C9 C8 0.8(3) . . . .
C5 C6 C7 C8 0.9(3) . . . .
C6 C1 C2 C3 -1.2(4) . . . .
C6 C7 C8 N1 -176.97(19) . . . .
C6 C7 C8 C9 0.7(3) . . . .
C7 C8 C9 N2 -1.6(3) . . . .
C9 N2 C5 C4 -178.9(2) . . . .
C9 N2 C5 C6 0.8(3) . . . .
O1' N1' C8' C7' 2.8(3) . . . .
O1' N1' C8' C9' -176.5(2) . . . .
O2' N1' C8' C7' -179.2(2) . . . .
O2' N1' C8' C9' 1.5(3) . . . .
O3' N2' C5' C4' 1.9(3) . . . .
O3' N2' C5' C6' -177.4(2) . . . .
O3' N2' C9' C8' -179.5(2) . . . .
N1' C8' C9' N2' 176.9(2) . . . .
N2' C5' C6' C1' 177.0(2) . . . .
N2' C5' C6' C7' -3.9(3) . . . .
C1' C2' C3' C4' -1.6(4) . . . .
C1' C6' C7' C8' -179.4(2) . . . .
C2' C1' C6' C5' 1.7(4) . . . .
C2' C1' C6' C7' -177.4(2) . . . .
C2' C3' C4' C5' 1.0(4) . . . .
C3' C4' C5' N2' -178.3(2) . . . .
C3' C4' C5' C6' 1.0(4) . . . .
C4' C5' C6' C1' -2.3(3) . . . .
C4' C5' C6' C7' 176.8(2) . . . .
C5' N2' C9' C8' -0.1(3) . . . .
C5' C6' C7' C8' 1.5(3) . . . .
C6' C1' C2' C3' 0.3(4) . . . .
C6' C7' C8' N1' -177.6(2) . . . .
C6' C7' C8' C9' 1.7(4) . . . .
C7' C8' C9' N2' -2.4(4) . . . .
C9' N2' C5' C4' -177.5(2) . . . .
C9' N2' C5' C6' 3.2(3) . . . .
